data_4125808
loop_
_publ_author_name
'Dauth, Alexander'
'Gellrich, Urs'
'Diskin-Posner, Yael'
'Ben-David, Yehoshoa'
'Milstein, David'

_publ_section_title
;
 The Ferraquinone-Ferrahydroquinone Couple: Combining Quinonic and
 Metal-Based Reactivity.
;
_journal_issue 7
_journal_name_full 'Journal of the American Chemical Society'
_journal_page_first 2799
_journal_page_last 2807
_journal_paper_doi 10.1021/jacs.6b13050
_journal_volume 139
_journal_year 2017
_chemical_formula_moiety 'C22 H33 Br3 Fe O3 P2'
_chemical_formula_sum 'C22 H33 Br3 Fe O3 P2'
_chemical_formula_weight 703.00
_space_group_crystal_system triclinic
_space_group_IT_number 2
_space_group_name_Hall '-P 1'
_space_group_name_H-M_alt 'P -1'
_symmetry_space_group_name_Hall '-P 1'
_symmetry_space_group_name_H-M 'P -1'
_atom_sites_solution_hydrogens geom
_audit_creation_method SHELXL-2014/6
_cell_angle_alpha 82.598(2)
_cell_angle_beta 82.607(2)
_cell_angle_gamma 69.8490(10)
_cell_formula_units_Z 2
_cell_length_a 9.5234(3)
_cell_length_b 11.7435(3)
_cell_length_c 12.3290(4)
_cell_measurement_reflns_used 27636
_cell_measurement_temperature 100(2)
_cell_measurement_theta_max 28.35
_cell_measurement_theta_min 1.67
_cell_volume 1278.39(7)
_computing_cell_refinement 'APEX 2'
_computing_data_collection 'Collect package Bruker APEX2'
_computing_data_reduction 'APEX 2'
_computing_structure_refinement 'SHELXL-2014/6 (Sheldrick, 2014)'
_computing_structure_solution 'SHELXS-97 (Sheldrick, 2008)'
_diffrn_ambient_temperature 100(2)
_diffrn_measured_fraction_theta_full 0.996
_diffrn_measured_fraction_theta_max 0.992
_diffrn_measurement_device_type 'Bruker APEX II - KappaCCD'
_diffrn_measurement_method 'omega and phi scans'
_diffrn_radiation_type MoK\a
_diffrn_radiation_wavelength 0.71073
_diffrn_reflns_av_R_equivalents 0.0417
_diffrn_reflns_av_unetI/netI 0.0418
_diffrn_reflns_Laue_measured_fraction_full 0.996
_diffrn_reflns_Laue_measured_fraction_max 0.992
_diffrn_reflns_limit_h_max 12
_diffrn_reflns_limit_h_min -11
_diffrn_reflns_limit_k_max 15
_diffrn_reflns_limit_k_min -15
_diffrn_reflns_limit_l_max 16
_diffrn_reflns_limit_l_min -16
_diffrn_reflns_number 27568
_diffrn_reflns_point_group_measured_fraction_full 0.996
_diffrn_reflns_point_group_measured_fraction_max 0.992
_diffrn_reflns_theta_full 25.242
_diffrn_reflns_theta_max 28.351
_diffrn_reflns_theta_min 3.147
_exptl_absorpt_coefficient_mu 5.426
_exptl_absorpt_correction_T_max 0.7026
_exptl_absorpt_correction_T_min 0.4967
_exptl_absorpt_correction_type numerical
_exptl_absorpt_process_details 'Bruker APEX 2'
_exptl_crystal_colour colorless
_exptl_crystal_density_diffrn 1.826
_exptl_crystal_description prism
_exptl_crystal_F_000 700
_exptl_crystal_size_max 0.150
_exptl_crystal_size_mid 0.070
_exptl_crystal_size_min 0.070
_refine_diff_density_max 1.589
_refine_diff_density_min -1.620
_refine_diff_density_rms 0.131
_refine_ls_extinction_method none
_refine_ls_goodness_of_fit_ref 1.068
_refine_ls_hydrogen_treatment constr
_refine_ls_matrix_type full
_refine_ls_number_parameters 298
_refine_ls_number_reflns 6359
_refine_ls_number_restraints 2
_refine_ls_restrained_S_all 1.068
_refine_ls_R_factor_all 0.0545
_refine_ls_R_factor_gt 0.0406
_refine_ls_shift/su_max 0.022
_refine_ls_shift/su_mean 0.001
_refine_ls_structure_factor_coef Fsqd
_refine_ls_weighting_details 'w=1/[\s^2^(Fo^2^)+(0.0172P)^2^+6.5096P] where P=(Fo^2^+2Fc^2^)/3'
_refine_ls_weighting_scheme calc
_refine_ls_wR_factor_gt 0.0832
_refine_ls_wR_factor_ref 0.0883
_reflns_Friedel_coverage 0.000
_reflns_number_gt 5248
_reflns_number_total 6359
_reflns_threshold_expression 'I > 2\s(I)'
_cod_data_source_file ja6b13050_si_002.cif
_cod_data_source_block complex5
_cod_database_code 4125808
_shelx_space_group_comment
;
The symmetry employed for this shelxl refinement is uniquely defined
by the following loop, which should always be used as a source of
symmetry information in preference to the above space-group names.
They are only intended as comments.
;
_shelx_estimated_absorpt_t_min 0.497
_shelx_estimated_absorpt_t_max 0.703

loop_
_space_group_symop_operation_xyz
'x, y, z'
'-x, -y, -z'

loop_
_atom_site_label
_atom_site_type_symbol
_atom_site_fract_x
_atom_site_fract_y
_atom_site_fract_z
_atom_site_U_iso_or_equiv
_atom_site_adp_type
_atom_site_occupancy
_atom_site_site_symmetry_order
_atom_site_calc_flag
_atom_site_refinement_flags_posn
_atom_site_refinement_flags_adp
_atom_site_refinement_flags_occupancy
_atom_site_disorder_assembly
_atom_site_disorder_group
Fe1 Fe 0.21583(6) 0.31625(5) 0.23654(4) 0.01107(12) Uani 1 1 d . . . . .
P1 P 0.25425(11) 0.46975(9) 0.30936(8) 0.0126(2) Uani 1 1 d . . . . .
P2 P 0.17946(11) 0.14377(9) 0.19938(8) 0.0126(2) Uani 1 1 d . . . . .
C1 C 0.2549(5) 0.2272(4) 0.3879(3) 0.0199(6) Uani 1 1 d . . . . .
C2 C 0.2640(5) 0.4173(4) 0.4560(3) 0.0199(6) Uani 1 1 d . . . . .
H2A H 0.3505 0.4303 0.4827 0.024 Uiso 1 1 calc DR U . . .
H2B H 0.1713 0.4648 0.4983 0.024 Uiso 1 1 calc R U . . .
C3 C 0.2813(5) 0.2840(3) 0.4730(3) 0.0144(8) Uani 1 1 d . . . . .
C4 C 0.3203(5) 0.2183(3) 0.5733(3) 0.0140(8) Uani 1 1 d . . . . .
C5 C 0.3292(4) 0.0965(3) 0.5954(3) 0.0107(7) Uani 1 1 d . . . . .
C6 C 0.2936(4) 0.0439(3) 0.5132(3) 0.0116(7) Uani 1 1 d . . . . .
C7 C 0.2596(4) 0.1051(3) 0.4102(3) 0.0112(7) Uani 1 1 d . . . . .
C8 C 0.2360(5) 0.0391(4) 0.3212(3) 0.0209(9) Uani 1 1 d . . . . .
H8A H 0.1574 0.0022 0.3480 0.025 Uiso 1 1 calc R U . . .
H8B H 0.3302 -0.0273 0.3019 0.025 Uiso 1 1 calc R U . . .
O1 O 0.3699(3) 0.0399(2) 0.6951(2) 0.0164(6) Uani 1 1 d . . . . .
H1 H 0.3948 -0.0358 0.6932 0.025 Uiso 1 1 calc R U . . .
Br1 Br 0.3596(5) 0.29200(13) 0.68972(19) 0.0201(5) Uani 0.807(13) 1 d . . P . .
Br1A Br 0.4052(9) 0.2814(4) 0.6734(4) 0.0127(9) Uiso 0.193(13) 1 d . . P . .
Br2 Br 0.29734(5) -0.12007(3) 0.54541(3) 0.01814(10) Uani 1 1 d . . . . .
C9 C 0.4136(13) 0.5213(10) 0.2523(15) 0.031(3) Uani 0.64(2) 1 d . . P A 1
H9 H 0.3873 0.6020 0.2822 0.037 Uiso 0.64(2) 1 calc R U P A 1
C10 C 0.4561(12) 0.5417(7) 0.1567(11) 0.031(3) Uani 0.64(2) 1 d . . P A 1
H10A H 0.5384 0.5746 0.1532 0.047 Uiso 0.64(2) 1 calc R U P A 1
H10B H 0.3727 0.6011 0.1192 0.047 Uiso 0.64(2) 1 calc R U P A 1
H10C H 0.4915 0.4659 0.1207 0.047 Uiso 0.64(2) 1 calc R U P A 1
C11 C 0.5607(8) 0.4252(7) 0.3321(12) 0.027(3) Uani 0.64(2) 1 d . . P A 1
H11A H 0.5593 0.3415 0.3391 0.040 Uiso 0.64(2) 1 calc R U P A 1
H11B H 0.5460 0.4540 0.4052 0.040 Uiso 0.64(2) 1 calc DR U P A 1
H11C H 0.6577 0.4272 0.2958 0.040 Uiso 0.64(2) 1 calc R U P A 1
C9A C 0.426(2) 0.5155(19) 0.2876(13) 0.010(4) Uiso 0.36(2) 1 d . . P A 2
H9A H 0.4095 0.5937 0.3196 0.012 Uiso 0.36(2) 1 calc R U P A 2
C10A C 0.4146(19) 0.5416(13) 0.1131(14) 0.023(4) Uiso 0.36(2) 1 d . . P A 2
H10D H 0.4699 0.5961 0.0804 0.034 Uiso 0.36(2) 1 calc R U P A 2
H10E H 0.3094 0.5778 0.0970 0.034 Uiso 0.36(2) 1 calc DR U P A 2
H10F H 0.4593 0.4629 0.0821 0.034 Uiso 0.36(2) 1 calc R U P A 2
C11A C 0.5640(19) 0.4513(17) 0.2783(18) 0.034(4) Uiso 0.36(2) 1 d . . P A 2
H11D H 0.5736 0.3661 0.2745 0.051 Uiso 0.36(2) 1 calc R U P A 2
H11E H 0.6118 0.4577 0.3419 0.051 Uiso 0.36(2) 1 calc R U P A 2
H11F H 0.6132 0.4804 0.2111 0.051 Uiso 0.36(2) 1 calc R U P A 2
C12 C 0.0929(5) 0.6145(4) 0.3180(3) 0.0179(8) Uani 1 1 d . . . . .
H12 H 0.0072 0.5922 0.3593 0.022 Uiso 1 1 calc R U . . .
C13 C 0.1190(5) 0.7065(4) 0.3832(4) 0.0197(9) Uani 1 1 d . . . . .
H13A H 0.1842 0.7464 0.3380 0.029 Uiso 1 1 calc R U . . .
H13B H 0.1669 0.6643 0.4496 0.029 Uiso 1 1 calc R U . . .
H13C H 0.0224 0.7680 0.4039 0.029 Uiso 1 1 calc R U . . .
C14 C 0.0395(6) 0.6762(4) 0.2060(4) 0.0374(13) Uani 1 1 d . . . . .
H14A H -0.0529 0.7455 0.2171 0.056 Uiso 1 1 calc R U . . .
H14B H 0.0199 0.6175 0.1655 0.056 Uiso 1 1 calc R U . . .
H14C H 0.1174 0.7049 0.1640 0.056 Uiso 1 1 calc DR U . . .
C15 C 0.2962(5) 0.0560(4) 0.0857(3) 0.0197(9) Uani 1 1 d . . . . .
H15 H 0.4006 0.0541 0.0924 0.024 Uiso 1 1 calc R U . . .
C16 C 0.3082(6) -0.0773(4) 0.0910(4) 0.0272(10) Uani 1 1 d . . . . .
H16A H 0.2156 -0.0827 0.0689 0.041 Uiso 1 1 calc R U . . .
H16B H 0.3230 -0.1149 0.1662 0.041 Uiso 1 1 calc R U . . .
H16C H 0.3936 -0.1200 0.0411 0.041 Uiso 1 1 calc R U . . .
C17 C 0.2594(6) 0.1206(4) -0.0274(4) 0.0302(11) Uani 1 1 d . . . . .
H17A H 0.3343 0.0767 -0.0832 0.045 Uiso 1 1 calc R U . . .
H17B H 0.2606 0.2040 -0.0305 0.045 Uiso 1 1 calc R U . . .
H17C H 0.1595 0.1226 -0.0413 0.045 Uiso 1 1 calc R U . . .
C18 C -0.0206(5) 0.1603(4) 0.1937(3) 0.0161(8) Uani 1 1 d . . . . .
H18 H -0.0721 0.1864 0.2667 0.019 Uiso 1 1 calc R U . . .
C19 C -0.0509(5) 0.0426(4) 0.1808(4) 0.0235(9) Uani 1 1 d . . . . .
H19A H -0.1584 0.0555 0.1970 0.035 Uiso 1 1 calc R U . . .
H19B H 0.0058 -0.0232 0.2319 0.035 Uiso 1 1 calc R U . . .
H19C H -0.0193 0.0205 0.1054 0.035 Uiso 1 1 calc R U . . .
C20 C -0.0994(5) 0.2619(4) 0.1090(4) 0.0247(10) Uani 1 1 d . . . . .
H20A H -0.0589 0.2386 0.0348 0.037 Uiso 1 1 calc R U . . .
H20B H -0.0824 0.3372 0.1198 0.037 Uiso 1 1 calc R U . . .
H20C H -0.2075 0.2751 0.1181 0.037 Uiso 1 1 calc R U . . .
Br3 Br 0.48706(5) 0.22191(3) 0.17611(3) 0.01646(10) Uani 1 1 d . . . . .
C21 C 0.1901(5) 0.3924(4) 0.0993(3) 0.0205(9) Uani 1 1 d . . . . .
O2 O 0.1760(4) 0.4396(3) 0.0129(3) 0.0325(8) Uani 1 1 d . . . . .
C22 C 0.0279(5) 0.3715(3) 0.2938(3) 0.0136(5) Uani 1 1 d . . . . .
O3 O -0.0784(3) 0.4007(2) 0.3307(2) 0.0136(5) Uani 1 1 d . . . . .

loop_
_atom_site_aniso_label
_atom_site_aniso_U_11
_atom_site_aniso_U_22
_atom_site_aniso_U_33
_atom_site_aniso_U_23
_atom_site_aniso_U_13
_atom_site_aniso_U_12
Fe1 0.0108(3) 0.0118(2) 0.0085(2) -0.00073(19) -0.0005(2) -0.0013(2)
P1 0.0126(5) 0.0108(4) 0.0143(5) 0.0025(4) -0.0024(4) -0.0043(4)
P2 0.0129(5) 0.0149(5) 0.0092(4) -0.0036(4) -0.0024(4) -0.0025(4)
C1 0.0338(18) 0.0161(13) 0.0145(14) 0.0041(11) -0.0096(12) -0.0137(13)
C2 0.0338(18) 0.0161(13) 0.0145(14) 0.0041(11) -0.0096(12) -0.0137(13)
C3 0.018(2) 0.0150(18) 0.0143(18) 0.0004(14) -0.0057(15) -0.0099(16)
C4 0.020(2) 0.0153(18) 0.0122(18) -0.0033(14) -0.0063(15) -0.0107(16)
C5 0.0111(18) 0.0095(16) 0.0106(17) 0.0009(13) -0.0006(14) -0.0029(14)
C6 0.0120(19) 0.0068(15) 0.0145(18) -0.0017(13) -0.0011(15) -0.0009(14)
C7 0.0090(18) 0.0133(17) 0.0105(17) -0.0035(14) -0.0006(14) -0.0018(14)
C8 0.034(3) 0.0131(18) 0.017(2) -0.0041(15) -0.0102(18) -0.0063(17)
O1 0.0265(16) 0.0123(13) 0.0101(13) 0.0032(10) -0.0061(11) -0.0062(12)
Br1 0.0346(13) 0.0149(3) 0.0160(5) -0.0012(3) -0.0131(6) -0.0112(5)
Br2 0.0285(2) 0.01008(17) 0.0181(2) 0.00054(14) -0.00849(16) -0.00771(16)
C9 0.017(5) 0.015(4) 0.064(10) -0.014(6) 0.009(6) -0.010(3)
C10 0.028(5) 0.017(3) 0.043(7) 0.004(3) 0.016(5) -0.010(3)
C11 0.008(3) 0.017(4) 0.059(8) -0.015(4) -0.007(4) -0.002(3)
C12 0.015(2) 0.0173(19) 0.020(2) -0.0064(16) -0.0029(16) -0.0006(16)
C13 0.021(2) 0.0149(19) 0.022(2) -0.0048(16) -0.0009(17) -0.0038(16)
C14 0.043(3) 0.023(2) 0.038(3) -0.012(2) -0.026(2) 0.011(2)
C15 0.014(2) 0.026(2) 0.021(2) -0.0132(17) 0.0034(17) -0.0077(17)
C16 0.030(3) 0.028(2) 0.024(2) -0.0149(19) 0.002(2) -0.006(2)
C17 0.040(3) 0.032(2) 0.018(2) -0.0080(19) 0.006(2) -0.013(2)
C18 0.014(2) 0.0205(19) 0.0133(18) -0.0012(15) 0.0025(15) -0.0071(16)
C19 0.019(2) 0.027(2) 0.027(2) -0.0067(18) 0.0005(18) -0.0112(18)
C20 0.013(2) 0.034(2) 0.027(2) 0.0072(19) -0.0072(18) -0.0083(18)
Br3 0.0159(2) 0.01504(18) 0.0173(2) -0.00214(14) 0.00053(15) -0.00426(15)
C21 0.024(2) 0.0173(19) 0.015(2) -0.0026(16) -0.0023(17) 0.0003(17)
O2 0.049(2) 0.0245(16) 0.0135(15) 0.0017(13) -0.0042(15) 0.0007(15)
C22 0.0217(12) 0.0103(10) 0.0129(11) -0.0008(8) -0.0109(9) -0.0072(10)
O3 0.0217(12) 0.0103(10) 0.0129(11) -0.0008(8) -0.0109(9) -0.0072(10)

loop_
_atom_type_symbol
_atom_type_description
_atom_type_scat_dispersion_real
_atom_type_scat_dispersion_imag
_atom_type_scat_source
C C 0.0033 0.0016 'International Tables Vol C Tables 4.2.6.8 and 6.1.1.4'
H H 0.0000 0.0000 'International Tables Vol C Tables 4.2.6.8 and 6.1.1.4'
O O 0.0106 0.0060 'International Tables Vol C Tables 4.2.6.8 and 6.1.1.4'
P P 0.1023 0.0942 'International Tables Vol C Tables 4.2.6.8 and 6.1.1.4'
Fe Fe 0.3463 0.8444 'International Tables Vol C Tables 4.2.6.8 and 6.1.1.4'
Br Br -0.2901 2.4595 'International Tables Vol C Tables 4.2.6.8 and 6.1.1.4'

loop_
_geom_angle_atom_site_label_1
_geom_angle_atom_site_label_2
_geom_angle_atom_site_label_3
_geom_angle
C22 Fe1 C21 98.50(19)
C22 Fe1 C1 84.16(18)
C21 Fe1 C1 177.3(2)
C22 Fe1 P1 87.37(12)
C21 Fe1 P1 96.03(14)
C1 Fe1 P1 84.16(12)
C22 Fe1 P2 89.92(12)
C21 Fe1 P2 95.69(14)
C1 Fe1 P2 84.18(12)
P1 Fe1 P2 168.23(4)
C22 Fe1 Br3 173.23(12)
C21 Fe1 Br3 88.19(14)
C1 Fe1 Br3 89.15(13)
P1 Fe1 Br3 92.98(3)
P2 Fe1 Br3 88.37(3)
C2 P1 C9A 97.8(5)
C2 P1 C9 111.9(6)
C2 P1 C12 99.9(2)
C9A P1 C12 105.5(7)
C9 P1 C12 103.4(4)
C2 P1 Fe1 103.49(13)
C9A P1 Fe1 127.6(6)
C9 P1 Fe1 119.8(4)
C12 P1 Fe1 116.84(14)
C8 P2 C15 103.0(2)
C8 P2 C18 104.5(2)
C15 P2 C18 109.69(19)
C8 P2 Fe1 103.47(13)
C15 P2 Fe1 119.98(14)
C18 P2 Fe1 114.09(13)
C3 C1 C7 117.9(4)
C3 C1 Fe1 121.2(3)
C7 C1 Fe1 120.9(3)
C3 C2 P1 109.7(3)
C3 C2 H2A 109.7
P1 C2 H2A 109.7
C3 C2 H2B 109.7
P1 C2 H2B 109.7
H2A C2 H2B 108.2
C4 C3 C1 120.2(3)
C4 C3 C2 120.1(3)
C1 C3 C2 119.6(3)
C3 C4 C5 122.3(3)
C3 C4 Br1 121.4(3)
C5 C4 Br1 116.3(3)
C3 C4 Br1A 119.8(3)
C5 C4 Br1A 116.6(3)
O1 C5 C6 125.3(3)
O1 C5 C4 117.9(3)
C6 C5 C4 116.7(3)
C5 C6 C7 122.7(3)
C5 C6 Br2 116.9(3)
C7 C6 Br2 120.4(3)
C6 C7 C1 119.9(3)
C6 C7 C8 120.0(3)
C1 C7 C8 120.0(3)
C7 C8 P2 110.5(3)
C7 C8 H8A 109.6
P2 C8 H8A 109.6
C7 C8 H8B 109.6
P2 C8 H8B 109.6
H8A C8 H8B 108.1
C5 O1 H1 109.5
C10 C9 C11 113.4(9)
C10 C9 P1 129.1(15)
C11 C9 P1 102.2(10)
C10 C9 H9 103.0
C11 C9 H9 103.0
P1 C9 H9 103.0
C9 C10 H10A 109.5
C9 C10 H10B 109.5
H10A C10 H10B 109.5
C9 C10 H10C 109.5
H10A C10 H10C 109.5
H10B C10 H10C 109.5
C9 C11 H11A 109.5
C9 C11 H11B 109.5
H11A C11 H11B 109.5
C9 C11 H11C 109.5
H11A C11 H11C 109.5
H11B C11 H11C 109.5
C11A C9A P1 130.5(17)
C11A C9A C10A 92.5(15)
P1 C9A C10A 91.5(9)
C11A C9A H9A 111.9
P1 C9A H9A 111.9
C10A C9A H9A 112.0
C9A C10A H10D 109.5
C9A C10A H10E 109.5
H10D C10A H10E 109.5
C9A C10A H10F 109.5
H10D C10A H10F 109.5
H10E C10A H10F 109.5
C9A C11A H11D 109.5
C9A C11A H11E 109.5
H11D C11A H11E 109.5
C9A C11A H11F 109.5
H11D C11A H11F 109.5
H11E C11A H11F 109.5
C13 C12 C14 109.8(4)
C13 C12 P1 113.8(3)
C14 C12 P1 113.9(3)
C13 C12 H12 106.2
C14 C12 H12 106.2
P1 C12 H12 106.2
C12 C13 H13A 109.5
C12 C13 H13B 109.5
H13A C13 H13B 109.5
C12 C13 H13C 109.5
H13A C13 H13C 109.5
H13B C13 H13C 109.5
C12 C14 H14A 109.5
C12 C14 H14B 109.5
H14A C14 H14B 109.5
C12 C14 H14C 109.5
H14A C14 H14C 109.5
H14B C14 H14C 109.5
C17 C15 C16 111.1(4)
C17 C15 P2 113.2(3)
C16 C15 P2 116.7(3)
C17 C15 H15 104.8
C16 C15 H15 104.8
P2 C15 H15 104.8
C15 C16 H16A 109.5
C15 C16 H16B 109.5
H16A C16 H16B 109.5
C15 C16 H16C 109.5
H16A C16 H16C 109.5
H16B C16 H16C 109.5
C15 C17 H17A 109.5
C15 C17 H17B 109.5
H17A C17 H17B 109.5
C15 C17 H17C 109.5
H17A C17 H17C 109.5
H17B C17 H17C 109.5
C20 C18 C19 110.3(4)
C20 C18 P2 113.4(3)
C19 C18 P2 115.5(3)
C20 C18 H18 105.6
C19 C18 H18 105.6
P2 C18 H18 105.6
C18 C19 H19A 109.5
C18 C19 H19B 109.5
H19A C19 H19B 109.5
C18 C19 H19C 109.5
H19A C19 H19C 109.5
H19B C19 H19C 109.5
C18 C20 H20A 109.5
C18 C20 H20B 109.5
H20A C20 H20B 109.5
C18 C20 H20C 109.5
H20A C20 H20C 109.5
H20B C20 H20C 109.5
O2 C21 Fe1 179.1(4)
O3 C22 Fe1 176.8(4)

loop_
_geom_bond_atom_site_label_1
_geom_bond_atom_site_label_2
_geom_bond_distance
Fe1 C22 1.765(4)
Fe1 C21 1.813(4)
Fe1 C1 2.031(4)
Fe1 P1 2.2684(11)
Fe1 P2 2.2795(11)
Fe1 Br3 2.4900(7)
P1 C2 1.836(4)
P1 C9A 1.87(2)
P1 C9 1.848(11)
P1 C12 1.862(4)
P2 C8 1.826(4)
P2 C15 1.856(4)
P2 C18 1.857(4)
C1 C3 1.404(5)
C1 C7 1.411(5)
C2 C3 1.506(5)
C2 H2A 0.9900
C2 H2B 0.9900
C3 C4 1.392(5)
C4 C5 1.396(5)
C4 Br1 1.906(4)
C4 Br1A 1.906(5)
C5 O1 1.356(4)
C5 C6 1.384(5)
C6 C7 1.394(5)
C6 Br2 1.904(3)
C7 C8 1.503(5)
C8 H8A 0.9900
C8 H8B 0.9900
O1 H1 0.8400
C9 C10 1.22(2)
C9 C11 1.78(2)
C9 H9 1.0000
C10 H10A 0.9800
C10 H10B 0.9800
C10 H10C 0.9800
C11 H11A 0.9800
C11 H11B 0.9800
C11 H11C 0.9800
C9A C11A 1.27(3)
C9A C10A 2.15(2)
C9A H9A 1.0000
C10A H10D 0.9800
C10A H10E 0.9800
C10A H10F 0.9800
C11A H11D 0.9800
C11A H11E 0.9800
C11A H11F 0.9800
C12 C13 1.528(6)
C12 C14 1.536(6)
C12 H12 1.0000
C13 H13A 0.9800
C13 H13B 0.9800
C13 H13C 0.9800
C14 H14A 0.9800
C14 H14B 0.9800
C14 H14C 0.9800
C15 C17 1.520(6)
C15 C16 1.524(6)
C15 H15 1.0000
C16 H16A 0.9800
C16 H16B 0.9800
C16 H16C 0.9800
C17 H17A 0.9800
C17 H17B 0.9800
C17 H17C 0.9800
C18 C20 1.530(6)
C18 C19 1.536(6)
C18 H18 1.0000
C19 H19A 0.9800
C19 H19B 0.9800
C19 H19C 0.9800
C20 H20A 0.9800
C20 H20B 0.9800
C20 H20C 0.9800
C21 O2 1.137(5)
C22 O3 1.016(5)

loop_
_geom_torsion_atom_site_label_1
_geom_torsion_atom_site_label_2
_geom_torsion_atom_site_label_3
_geom_torsion_atom_site_label_4
_geom_torsion
C9A P1 C2 C3 -118.2(7)
C9 P1 C2 C3 -116.8(5)
C12 P1 C2 C3 134.4(3)
Fe1 P1 C2 C3 13.5(3)
C7 C1 C3 C4 4.0(6)
Fe1 C1 C3 C4 -174.6(3)
C7 C1 C3 C2 -174.6(4)
Fe1 C1 C3 C2 6.7(6)
P1 C2 C3 C4 167.5(3)
P1 C2 C3 C1 -13.8(5)
C1 C3 C4 C5 -2.5(6)
C2 C3 C4 C5 176.2(4)
C1 C3 C4 Br1 179.1(4)
C2 C3 C4 Br1 -2.2(6)
C1 C3 C4 Br1A 163.9(4)
C2 C3 C4 Br1A -17.4(6)
C3 C4 C5 O1 179.2(4)
Br1 C4 C5 O1 -2.3(5)
Br1A C4 C5 O1 12.4(6)
C3 C4 C5 C6 -1.6(6)
Br1 C4 C5 C6 176.9(3)
Br1A C4 C5 C6 -168.4(4)
O1 C5 C6 C7 -176.8(4)
C4 C5 C6 C7 4.1(6)
O1 C5 C6 Br2 1.7(5)
C4 C5 C6 Br2 -177.4(3)
C5 C6 C7 C1 -2.5(6)
Br2 C6 C7 C1 179.0(3)
C5 C6 C7 C8 174.3(4)
Br2 C6 C7 C8 -4.2(5)
C3 C1 C7 C6 -1.7(6)
Fe1 C1 C7 C6 177.0(3)
C3 C1 C7 C8 -178.4(4)
Fe1 C1 C7 C8 0.2(6)
C6 C7 C8 P2 175.7(3)
C1 C7 C8 P2 -7.5(5)
C15 P2 C8 C7 135.6(3)
C18 P2 C8 C7 -109.7(3)
Fe1 P2 C8 C7 10.0(3)
C2 P1 C9 C10 166.2(10)
C12 P1 C9 C10 -87.2(11)
Fe1 P1 C9 C10 44.9(13)
C2 P1 C9 C11 31.8(8)
C12 P1 C9 C11 138.4(6)
Fe1 P1 C9 C11 -89.5(9)
C2 P1 C9A C11A 76(2)
C12 P1 C9A C11A 179(2)
Fe1 P1 C9A C11A -38(2)
C2 P1 C9A C10A 170.7(6)
C12 P1 C9A C10A -86.7(7)
Fe1 P1 C9A C10A 56.9(10)
C2 P1 C12 C13 60.6(3)
C9A P1 C12 C13 -40.5(6)
C9 P1 C12 C13 -54.9(7)
Fe1 P1 C12 C13 171.3(2)
C2 P1 C12 C14 -172.5(4)
C9A P1 C12 C14 86.4(6)
C9 P1 C12 C14 72.0(7)
Fe1 P1 C12 C14 -61.8(4)
C8 P2 C15 C17 174.9(3)
C18 P2 C15 C17 64.0(4)
Fe1 P2 C15 C17 -71.0(3)
C8 P2 C15 C16 44.1(4)
C18 P2 C15 C16 -66.8(4)
Fe1 P2 C15 C16 158.2(3)
C8 P2 C18 C20 169.8(3)
C15 P2 C18 C20 -80.3(3)
Fe1 P2 C18 C20 57.5(3)
C8 P2 C18 C19 -61.5(3)
C15 P2 C18 C19 48.3(4)
Fe1 P2 C18 C19 -173.9(3)
